data_4000800
loop_
_publ_author_name
'Meng, Chang-Yu'
'Chen, Hong'
'Wang, Peng'
'Chen, Ling'

_publ_section_title
;
 Syntheses, Structures, and Magnetic and Thermoelectric Properties of
 Double-Tunnel Tellurides: AxRE2Cu6--xTe6(A = K--Cs; RE = La--Nd)
;
_journal_issue 22
_journal_name_full 'Chemistry of Materials'
_journal_page_first 4910
_journal_paper_doi 10.1021/cm201574a
_journal_volume 23
_journal_year 2011
_chemical_formula_moiety 'Cu1.77 Nd0.67 Rb0.23 Te2'
_chemical_formula_sum 'Cu1.77 Nd0.67 Rb0.23 Te2'
_chemical_formula_weight 483.56
_chemical_name_systematic
; 
 ? 
;
_space_group_IT_number 176
_symmetry_cell_setting hexagonal
_symmetry_space_group_name_Hall '-P 6c'
_symmetry_space_group_name_H-M 'P 63/m'
_atom_sites_solution_primary direct
_atom_sites_solution_secondary difmap
_audit_creation_method SHELXL-97
_cell_angle_alpha 90.00
_cell_angle_beta 90.00
_cell_angle_gamma 120.00
_cell_formula_units_Z 3
_cell_length_a 9.9985(8)
_cell_length_b 9.9985(8)
_cell_length_c 4.1487(6)
_cell_measurement_reflns_used 487
_cell_measurement_temperature 293(2)
_cell_measurement_theta_max 27.4797
_cell_measurement_theta_min 2.3520
_cell_volume 359.18(7)
_computing_cell_refinement 'CrystalClear (Rigaku Inc., 2007)'
_computing_data_collection 'CrystalClear (Rigaku Inc., 2007)'
_computing_data_reduction 'CrystalClear (Rigaku Inc., 2007)'
_computing_molecular_graphics 'Bruker SHELXTL'
_computing_publication_material 'Bruker SHELXTL'
_computing_structure_refinement 'SHELXL-97 (Sheldrick, 1997)'
_computing_structure_solution 'SHELXS-97 (Sheldrick, 1990)'
_diffrn_ambient_temperature 293(2)
_diffrn_detector_area_resol_mean 13.6612
_diffrn_measured_fraction_theta_full 0.987
_diffrn_measured_fraction_theta_max 0.987
_diffrn_measurement_device_type SCXMini
_diffrn_measurement_method CCD_Profile_fitting
_diffrn_radiation_monochromator graphite
_diffrn_radiation_source 'fine-focus sealed tube'
_diffrn_radiation_type MoK\a
_diffrn_radiation_wavelength 0.71073
_diffrn_reflns_av_R_equivalents 0.0394
_diffrn_reflns_av_sigmaI/netI 0.0170
_diffrn_reflns_limit_h_max 12
_diffrn_reflns_limit_h_min -12
_diffrn_reflns_limit_k_max 12
_diffrn_reflns_limit_k_min -11
_diffrn_reflns_limit_l_max 5
_diffrn_reflns_limit_l_min -5
_diffrn_reflns_number 2753
_diffrn_reflns_theta_full 27.48
_diffrn_reflns_theta_max 27.48
_diffrn_reflns_theta_min 2.35
_exptl_absorpt_coefficient_mu 29.034
_exptl_absorpt_correction_T_max 1.0000
_exptl_absorpt_correction_T_min 0.3618
_exptl_absorpt_correction_type multi-scan
_exptl_crystal_colour gray
_exptl_crystal_density_diffrn 6.707
_exptl_crystal_density_method 'not measured'
_exptl_crystal_description rod
_exptl_crystal_F_000 612
_exptl_crystal_size_max 0.15
_exptl_crystal_size_mid 0.13
_exptl_crystal_size_min 0.10
_refine_diff_density_max 1.291
_refine_diff_density_min -1.602
_refine_diff_density_rms 0.249
_refine_ls_extinction_coef 0.044(2)
_refine_ls_extinction_expression Fc^*^=kFc[1+0.001xFc^2^\l^3^/sin(2\q)]^-1/4^
_refine_ls_extinction_method SHELXL
_refine_ls_goodness_of_fit_ref 1.277
_refine_ls_matrix_type full
_refine_ls_number_parameters 23
_refine_ls_number_reflns 307
_refine_ls_number_restraints 13
_refine_ls_restrained_S_all 1.360
_refine_ls_R_factor_all 0.0212
_refine_ls_R_factor_gt 0.0211
_refine_ls_shift/su_max 0.000
_refine_ls_shift/su_mean 0.000
_refine_ls_structure_factor_coef Fsqd
_refine_ls_weighting_details 'calc w=1/[\s^2^(Fo^2^)+(0.0206P)^2^+2.2450P] where P=(Fo^2^+2Fc^2^)/3'
_refine_ls_weighting_scheme calc
_refine_ls_wR_factor_gt 0.0507
_refine_ls_wR_factor_ref 0.0507
_reflns_number_gt 306
_reflns_number_total 307
_reflns_threshold_expression >2sigma(I)
_cod_data_source_file cm201574a_si_001.cif
_cod_data_source_block Rb0.70Nd2Cu5.30Te6
_cod_depositor_comments
;
The following automatic conversions were performed:

'_exptl_absorpt_correction_type' value 'Multi-scan' changed to
'multi-scan' according to
/home/saulius/struct/CIF-dictionaries/cif_core.dic dictionary named
'cif_core.dic' version 2.4.1 from 2010-06-29.

Automatic conversion script
Id: cif_fix_values 1715 2011-07-08 13:25:40Z adriana 
;
_cod_original_sg_symbol_H-M 'P 63/m '
_cod_database_code 4000800

loop_
_symmetry_equiv_pos_as_xyz
'x, y, z'
'-y, x-y, z'
'-x+y, -x, z'
'-x, -y, z+1/2'
'y, -x+y, z+1/2'
'x-y, x, z+1/2'
'-x, -y, -z'
'y, -x+y, -z'
'x-y, x, -z'
'x, y, -z-1/2'
'-y, x-y, -z-1/2'
'-x+y, -x, -z-1/2'

loop_
_atom_site_label
_atom_site_type_symbol
_atom_site_fract_x
_atom_site_fract_y
_atom_site_fract_z
_atom_site_U_iso_or_equiv
_atom_site_adp_type
_atom_site_occupancy
_atom_site_symmetry_multiplicity
_atom_site_calc_flag
_atom_site_refinement_flags
Rb1 Rb 0.0000 0.0000 0.2500 0.049(5) Uani 0.178(11) 6 d SPU
Rb2 Rb 0.0000 0.0000 0.0000 0.054(5) Uani 0.170(12) 6 d SPU
Nd Nd 0.6667 0.3333 0.2500 0.0128(3) Uani 1 6 d S
Cu Cu 0.03316(13) 0.59864(14) 0.2500 0.0190(3) Uani 0.884(3) 2 d SP
Te Te 0.12140(6) 0.39268(6) 0.2500 0.0147(3) Uani 1 2 d S

loop_
_atom_site_aniso_label
_atom_site_aniso_U_11
_atom_site_aniso_U_22
_atom_site_aniso_U_33
_atom_site_aniso_U_23
_atom_site_aniso_U_13
_atom_site_aniso_U_12
Rb1 0.026(4) 0.026(4) 0.094(11) 0.000 0.000 0.0129(19)
Rb2 0.034(4) 0.034(4) 0.094(12) 0.000 0.000 0.017(2)
Nd 0.0154(3) 0.0154(3) 0.0076(4) 0.000 0.000 0.00771(16)
Cu 0.0185(6) 0.0228(6) 0.0156(6) 0.000 0.000 0.0103(5)
Te 0.0146(3) 0.0178(3) 0.0116(3) 0.000 0.000 0.0080(2)

loop_
_atom_type_symbol
_atom_type_description
_atom_type_scat_dispersion_real
_atom_type_scat_dispersion_imag
_atom_type_scat_source
Cu Cu 0.3201 1.2651 'International Tables Vol C Tables 4.2.6.8 and 6.1.1.4'
Rb Rb -0.9393 2.9676 'International Tables Vol C Tables 4.2.6.8 and 6.1.1.4'
Te Te -0.5308 1.6751 'International Tables Vol C Tables 4.2.6.8 and 6.1.1.4'
Nd Nd -0.1943 3.0179 'International Tables Vol C Tables 4.2.6.8 and 6.1.1.4'

loop_
_geom_angle_atom_site_label_1
_geom_angle_atom_site_label_2
_geom_angle_atom_site_label_3
_geom_angle
_geom_angle_site_symmetry_1
_geom_angle_site_symmetry_3
Rb2 Rb1 Rb2 180.0 4 .
Rb2 Rb1 Rb1 0.0 4 7_556
Rb2 Rb1 Rb1 180.0 . 7_556
Rb2 Rb1 Rb1 180.0 4 7
Rb2 Rb1 Rb1 0.0 . 7
Rb1 Rb1 Rb1 180.0 7_556 7
Rb2 Rb1 Rb2 180.0 4 4_554
Rb2 Rb1 Rb2 0.0 . 4_554
Rb1 Rb1 Rb2 180.0 7_556 4_554
Rb1 Rb1 Rb2 0.0 7 4_554
Rb2 Rb1 Rb2 0.0 4 1_556
Rb2 Rb1 Rb2 180.0 . 1_556
Rb1 Rb1 Rb2 0.0 7_556 1_556
Rb1 Rb1 Rb2 180.0 7 1_556
Rb2 Rb1 Rb2 180.0 4_554 1_556
Rb2 Rb1 Te 90.0 4 2
Rb2 Rb1 Te 90.0 . 2
Rb1 Rb1 Te 90.0 7_556 2
Rb1 Rb1 Te 90.0 7 2
Rb2 Rb1 Te 90.0 4_554 2
Rb2 Rb1 Te 90.0 1_556 2
Rb2 Rb1 Te 90.0 4 .
Rb2 Rb1 Te 90.0 . .
Rb1 Rb1 Te 90.0 7_556 .
Rb1 Rb1 Te 90.0 7 .
Rb2 Rb1 Te 90.0 4_554 .
Rb2 Rb1 Te 90.0 1_556 .
Te Rb1 Te 120.0 2 .
Rb2 Rb1 Te 90.0 4 3
Rb2 Rb1 Te 90.0 . 3
Rb1 Rb1 Te 90.0 7_556 3
Rb1 Rb1 Te 90.0 7 3
Rb2 Rb1 Te 90.0 4_554 3
Rb2 Rb1 Te 90.0 1_556 3
Te Rb1 Te 120.0 2 3
Te Rb1 Te 120.0 . 3
Rb2 Rb1 Te 59.214(6) 4 8_556
Rb2 Rb1 Te 120.786(6) . 8_556
Rb1 Rb1 Te 59.214(6) 7_556 8_556
Rb1 Rb1 Te 120.786(5) 7 8_556
Rb2 Rb1 Te 120.786(5) 4_554 8_556
Rb2 Rb1 Te 59.214(5) 1_556 8_556
Te Rb1 Te 149.214(6) 2 8_556
Te Rb1 Te 64.561(2) . 8_556
Te Rb1 Te 64.561(2) 3 8_556
Rb2 Rb1 Te 120.786(5) 4 7
Rb2 Rb1 Te 59.214(6) . 7
Rb1 Rb1 Te 120.786(6) 7_556 7
Rb1 Rb1 Te 59.214(6) 7 7
Rb2 Rb1 Te 59.214(6) 4_554 7
Rb2 Rb1 Te 120.786(6) 1_556 7
Te Rb1 Te 64.561(2) 2 7
Te Rb1 Te 149.214(6) . 7
Te Rb1 Te 64.561(2) 3 7
Te Rb1 Te 129.123(3) 8_556 7
Rb2 Rb1 Te 59.214(6) 4 7_556
Rb2 Rb1 Te 120.786(5) . 7_556
Rb1 Rb1 Te 59.214(5) 7_556 7_556
Rb1 Rb1 Te 120.786(5) 7 7_556
Rb2 Rb1 Te 120.786(5) 4_554 7_556
Rb2 Rb1 Te 59.214(5) 1_556 7_556
Te Rb1 Te 64.561(2) 2 7_556
Te Rb1 Te 149.214(6) . 7_556
Te Rb1 Te 64.561(2) 3 7_556
Te Rb1 Te 96.145(7) 8_556 7_556
Te Rb1 Te 61.571(11) 7 7_556
Rb1 Rb2 Rb1 180.0 7 .
Rb1 Rb2 Rb2 180.0 7 4
Rb1 Rb2 Rb2 0.0 . 4
Rb1 Rb2 Rb2 0.0 7 4_554
Rb1 Rb2 Rb2 180.0 . 4_554
Rb2 Rb2 Rb2 180.0 4 4_554
Rb1 Rb2 Rb1 0.0 7 1_554
Rb1 Rb2 Rb1 180.0 . 1_554
Rb2 Rb2 Rb1 180.0 4 1_554
Rb2 Rb2 Rb1 0.0 4_554 1_554
Rb1 Rb2 Rb1 180.0 7 7_556
Rb1 Rb2 Rb1 0.0 . 7_556
Rb2 Rb2 Rb1 0.0 4 7_556
Rb2 Rb2 Rb1 180.0 4_554 7_556
Rb1 Rb2 Rb1 180.0 1_554 7_556
Rb1 Rb2 Te 73.412(3) 7 7
Rb1 Rb2 Te 106.588(3) . 7
Rb2 Rb2 Te 106.588(3) 4 7
Rb2 Rb2 Te 73.412(3) 4_554 7
Rb1 Rb2 Te 73.412(3) 1_554 7
Rb1 Rb2 Te 106.588(3) 7_556 7
Rb1 Rb2 Te 106.588(3) 7 .
Rb1 Rb2 Te 73.412(3) . .
Rb2 Rb2 Te 73.412(3) 4 .
Rb2 Rb2 Te 106.588(3) 4_554 .
Rb1 Rb2 Te 106.588(3) 1_554 .
Rb1 Rb2 Te 73.412(3) 7_556 .
Te Rb2 Te 180.0 7 .
Rb1 Rb2 Te 106.588(3) 7 2
Rb1 Rb2 Te 73.412(3) . 2
Rb2 Rb2 Te 73.412(3) 4 2
Rb2 Rb2 Te 106.588(3) 4_554 2
Rb1 Rb2 Te 106.588(3) 1_554 2
Rb1 Rb2 Te 73.412(3) 7_556 2
Te Rb2 Te 67.806(3) 7 2
Te Rb2 Te 112.194(3) . 2
Rb1 Rb2 Te 73.412(3) 7 8
Rb1 Rb2 Te 106.588(3) . 8
Rb2 Rb2 Te 106.588(3) 4 8
Rb2 Rb2 Te 73.412(3) 4_554 8
Rb1 Rb2 Te 73.412(3) 1_554 8
Rb1 Rb2 Te 106.588(3) 7_556 8
Te Rb2 Te 112.194(3) 7 8
Te Rb2 Te 67.806(3) . 8
Te Rb2 Te 180.000(17) 2 8
Rb1 Rb2 Te 73.412(3) 7 9
Rb1 Rb2 Te 106.588(3) . 9
Rb2 Rb2 Te 106.588(3) 4 9
Rb2 Rb2 Te 73.412(3) 4_554 9
Rb1 Rb2 Te 73.412(3) 1_554 9
Rb1 Rb2 Te 106.588(3) 7_556 9
Te Rb2 Te 112.194(3) 7 9
Te Rb2 Te 67.806(3) . 9
Te Rb2 Te 67.806(3) 2 9
Te Rb2 Te 112.194(3) 8 9
Rb1 Rb2 Te 106.588(3) 7 3
Rb1 Rb2 Te 73.412(3) . 3
Rb2 Rb2 Te 73.412(3) 4 3
Rb2 Rb2 Te 106.588(3) 4_554 3
Rb1 Rb2 Te 106.588(3) 1_554 3
Rb1 Rb2 Te 73.412(3) 7_556 3
Te Rb2 Te 67.806(3) 7 3
Te Rb2 Te 112.194(3) . 3
Te Rb2 Te 112.194(3) 2 3
Te Rb2 Te 67.806(3) 8 3
Te Rb2 Te 180.000(13) 9 3
Te Nd Te 79.639(15) 9_655 9_656
Te Nd Te 134.833(5) 9_655 7_666
Te Nd Te 83.390(11) 9_656 7_666
Te Nd Te 83.390(11) 9_655 7_665
Te Nd Te 134.833(5) 9_656 7_665
Te Nd Te 79.639(15) 7_666 7_665
Te Nd Te 83.390(11) 9_655 8
Te Nd Te 134.833(5) 9_656 8
Te Nd Te 134.833(5) 7_666 8
Te Nd Te 83.390(11) 7_665 8
Te Nd Te 134.833(5) 9_655 8_556
Te Nd Te 83.390(11) 9_656 8_556
Te Nd Te 83.390(11) 7_666 8_556
Te Nd Te 134.833(5) 7_665 8_556
Te Nd Te 79.639(15) 8 8_556
Te Nd Cu 47.288(13) 9_655 3
Te Nd Cu 47.288(13) 9_656 3
Te Nd Cu 130.631(14) 7_666 3
Te Nd Cu 130.631(14) 7_665 3
Te Nd Cu 91.555(19) 8 3
Te Nd Cu 91.555(19) 8_556 3
Te Nd Cu 91.555(19) 9_655 1_655
Te Nd Cu 91.555(19) 9_656 1_655
Te Nd Cu 47.288(13) 7_666 1_655
Te Nd Cu 47.288(13) 7_665 1_655
Te Nd Cu 130.631(14) 8 1_655
Te Nd Cu 130.631(14) 8_556 1_655
Cu Nd Cu 120.0 3 1_655
Te Nd Cu 130.631(14) 9_655 2_665
Te Nd Cu 130.631(14) 9_656 2_665
Te Nd Cu 91.555(18) 7_666 2_665
Te Nd Cu 91.555(18) 7_665 2_665
Te Nd Cu 47.288(13) 8 2_665
Te Nd Cu 47.288(13) 8_556 2_665
Cu Nd Cu 120.0 3 2_665
Cu Nd Cu 120.0 1_655 2_665
Te Nd Cu 94.721(18) 9_655 7_666
Te Nd Cu 46.11(2) 9_656 7_666
Te Nd Cu 46.09(2) 7_666 7_666
Te Nd Cu 94.712(18) 7_665 7_666
Te Nd Cu 177.453(13) 8 7_666
Te Nd Cu 102.908(16) 8_556 7_666
Cu Nd Cu 88.40(3) 3 7_666
Cu Nd Cu 47.57(2) 1_655 7_666
Cu Nd Cu 134.65(3) 2_665 7_666
Te Nd Cu 46.11(2) 9_655 7_665
Te Nd Cu 94.720(18) 9_656 7_665
Te Nd Cu 94.712(18) 7_666 7_665
Te Nd Cu 46.09(2) 7_665 7_665
Te Nd Cu 102.908(16) 8 7_665
Te Nd Cu 177.453(13) 8_556 7_665
Cu Nd Cu 88.40(3) 3 7_665
Cu Nd Cu 47.57(2) 1_655 7_665
Cu Nd Cu 134.65(3) 2_665 7_665
Cu Nd Cu 74.55(2) 7_666 7_665
Te Nd Cu 46.09(2) 9_655 9_655
Te Nd Cu 94.712(18) 9_656 9_655
Te Nd Cu 177.453(13) 7_666 9_655
Te Nd Cu 102.908(16) 7_665 9_655
Te Nd Cu 46.11(2) 8 9_655
Te Nd Cu 94.720(18) 8_556 9_655
Cu Nd Cu 47.57(2) 3 9_655
Cu Nd Cu 134.65(3) 1_655 9_655
Cu Nd Cu 88.40(4) 2_665 9_655
Cu Nd Cu 133.109(8) 7_666 9_655
Cu Nd Cu 87.126(18) 7_665 9_655
Te Cu Te 105.04(5) 7_565 7_566
Te Cu Te 117.65(3) 7_565 .
Te Cu Te 117.65(3) 7_566 .
Te Cu Te 101.62(4) 7_565 3_565
Te Cu Te 101.62(4) 7_566 3_565
Te Cu Te 110.97(5) . 3_565
Te Cu Cu 58.84(3) 7_565 7_565
Te Cu Cu 134.34(7) 7_566 7_565
Te Cu Cu 58.81(4) . 7_565
Te Cu Cu 122.70(5) 3_565 7_565
Te Cu Cu 134.34(7) 7_565 7_566
Te Cu Cu 58.84(3) 7_566 7_566
Te Cu Cu 58.81(4) . 7_566
Te Cu Cu 122.70(5) 3_565 7_566
Cu Cu Cu 100.07(8) 7_565 7_566
Te Cu Nd 65.58(3) 7_565 1_455
Te Cu Nd 65.58(3) 7_566 1_455
Te Cu Nd 92.50(4) . 1_455
Te Cu Nd 156.53(5) 3_565 1_455
Cu Cu Nd 69.07(5) 7_565 1_455
Cu Cu Nd 69.07(5) 7_566 1_455
Te Cu Nd 161.42(4) 7_565 7_666
Te Cu Nd 89.237(15) 7_566 7_666
Te Cu Nd 63.20(2) . 7_666
Te Cu Nd 63.20(2) 3_565 7_666
Cu Cu Nd 118.68(6) 7_565 7_666
Cu Cu Nd 63.36(4) 7_566 7_666
Nd Cu Nd 132.43(2) 1_455 7_666
Te Cu Nd 89.237(16) 7_565 7_665
Te Cu Nd 161.42(4) 7_566 7_665
Te Cu Nd 63.20(2) . 7_665
Te Cu Nd 63.20(2) 3_565 7_665
Cu Cu Nd 63.36(4) 7_565 7_665
Cu Cu Nd 118.68(6) 7_566 7_665
Nd Cu Nd 132.43(2) 1_455 7_665
Nd Cu Nd 74.55(2) 7_666 7_665
Te Cu Rb1 68.71(3) 7_565 1_565
Te Cu Rb1 68.71(3) 7_566 1_565
Te Cu Rb1 166.94(4) . 1_565
Te Cu Rb1 55.97(2) 3_565 1_565
Cu Cu Rb1 126.18(4) 7_565 1_565
Cu Cu Rb1 126.18(4) 7_566 1_565
Nd Cu Rb1 100.57(3) 1_455 1_565
Nd Cu Rb1 106.92(3) 7_666 1_565
Nd Cu Rb1 106.92(3) 7_665 1_565
Cu Te Cu 105.04(5) 7_565 7_566
Cu Te Cu 62.35(3) 7_565 .
Cu Te Cu 62.35(3) 7_566 .
Cu Te Cu 126.72(2) 7_565 2_665
Cu Te Cu 126.72(2) 7_566 2_665
Cu Te Cu 129.03(5) . 2_665
Cu Te Nd 128.88(3) 7_565 7_666
Cu Te Nd 67.13(3) 7_566 7_666
Cu Te Nd 70.71(2) . 7_666
Cu Te Nd 70.70(2) 2_665 7_666
Cu Te Nd 67.13(3) 7_565 7_665
Cu Te Nd 128.88(3) 7_566 7_665
Cu Te Nd 70.71(2) . 7_665
Cu Te Nd 70.70(2) 2_665 7_665
Nd Te Nd 79.639(15) 7_666 7_665
Cu Te Rb1 99.14(3) 7_565 .
Cu Te Rb1 99.14(3) 7_566 .
Cu Te Rb1 145.44(3) . .
Cu Te Rb1 85.54(3) 2_665 .
Nd Te Rb1 131.718(10) 7_666 .
Nd Te Rb1 131.718(10) 7_665 .
Cu Te Rb2 85.74(3) 7_565 .
Cu Te Rb2 112.26(3) 7_566 .
Cu Te Rb2 142.11(3) . .
Cu Te Rb2 85.72(3) 2_665 .
Nd Te Rb2 145.144(12) 7_666 .
Nd Te Rb2 117.062(9) 7_665 .
Rb1 Te Rb2 16.588(3) . .
Cu Te Rb2 112.26(3) 7_565 4
Cu Te Rb2 85.74(3) 7_566 4
Cu Te Rb2 142.11(3) . 4
Cu Te Rb2 85.72(3) 2_665 4
Nd Te Rb2 117.062(9) 7_666 4
Nd Te Rb2 145.144(12) 7_665 4
Rb1 Te Rb2 16.588(3) . 4
Rb2 Te Rb2 33.176(7) . 4
Cu Te Rb1 74.36(3) 7_565 7
Cu Te Rb1 122.87(3) 7_566 7
Cu Te Rb1 135.03(2) . 7
Cu Te Rb1 86.17(2) 2_665 7
Nd Te Rb1 154.086(14) 7_666 7
Nd Te Rb1 104.119(9) 7_665 7
Rb1 Te Rb1 30.786(6) . 7
Rb2 Te Rb1 14.197(2) . 7
Rb2 Te Rb1 47.374(9) 4 7
Cu Te Rb1 122.87(3) 7_565 7_556
Cu Te Rb1 74.36(3) 7_566 7_556
Cu Te Rb1 135.03(2) . 7_556
Cu Te Rb1 86.17(2) 2_665 7_556
Nd Te Rb1 104.119(9) 7_666 7_556
Nd Te Rb1 154.086(14) 7_665 7_556
Rb1 Te Rb1 30.786(5) . 7_556
Rb2 Te Rb1 47.374(9) . 7_556
Rb2 Te Rb1 14.197(2) 4 7_556
Rb1 Te Rb1 61.571(11) 7 7_556

loop_
_geom_bond_atom_site_label_1
_geom_bond_atom_site_label_2
_geom_bond_distance
_geom_bond_site_symmetry_2
Nd Te 3.2393(5) 9_655
Nd Te 3.2393(5) 9_656
Nd Te 3.2393(5) 7_666
Nd Te 3.2393(5) 7_665
Nd Te 3.2393(5) 8
Nd Te 3.2393(5) 8_556
Nd Cu 3.2778(12) 3
Nd Cu 3.2778(12) 1_655
Nd Cu 3.2778(12) 2_665
Nd Cu 3.4252(9) 7_666
Nd Cu 3.4252(9) 7_665
Nd Cu 3.4252(9) 9_655
Cu Te 2.6139(8) 7_565
Cu Te 2.6139(8) 7_566
Cu Te 2.6146(13) .
Cu Te 2.6153(13) 3_565
Cu Cu 2.7066(15) 7_565
Cu Cu 2.7066(15) 7_566
Cu Nd 3.2778(12) 1_455
Cu Nd 3.4252(9) 7_666
Cu Nd 3.4252(9) 7_665
Te Cu 2.6139(8) 7_565
Te Cu 2.6139(8) 7_566
Te Cu 2.6153(13) 2_665
Te Nd 3.2393(5) 7_666
Te Nd 3.2393(5) 7_665
